data_7032892
loop_
_publ_author_name
'Song, Bai-Qiao'
'Qin, Chao'
'Zhang, Yu-Teng'
'An, Li-Tao'
'Shao, Kui-Zhan'
'Su, Zhong-Min'

_publ_section_title
;
 A novel [4 + 3] interpenetrated net containing 7-fold interlocking
 pseudo-helical chains and exceptional catenane-like motifs.
;
_journal_issue 6
_journal_name_full 'Dalton transactions (Cambridge, England : 2003)'
_journal_page_first 2844
_journal_page_last 2851
_journal_paper_doi 10.1039/c4dt02808b
_journal_volume 44
_journal_year 2015
_chemical_formula_moiety '(C82 H56 N16 O15 Zn3), (6H2O)'
_chemical_formula_sum 'C82 H68 N16 O21 Zn3'
_chemical_formula_weight 1809.63
_chemical_name_systematic
;
 ?
;
_space_group_IT_number 33
_symmetry_cell_setting orthorhombic
_symmetry_space_group_name_Hall 'P 2c -2n'
_symmetry_space_group_name_H-M 'P n a 21'
_atom_sites_solution_hydrogens geom
_atom_sites_solution_primary direct
_atom_sites_solution_secondary difmap
_audit_creation_method SHELXL-97
_cell_angle_alpha 90.00
_cell_angle_beta 90.00
_cell_angle_gamma 90.00
_cell_formula_units_Z 4
_cell_length_a 17.409(5)
_cell_length_b 18.998(5)
_cell_length_c 24.863(5)
_cell_measurement_reflns_used 7065
_cell_measurement_temperature 298(2)
_cell_measurement_theta_max 21.8150
_cell_measurement_theta_min 2.4426
_cell_volume 8223(4)
_computing_cell_refinement SMART
_computing_data_collection 'SMART (Bruker, 1997)'
_computing_data_reduction 'SAINT (Bruker, 1999)'
_computing_molecular_graphics 'Diamond (Brandenburg and Putz, 2008)'
_computing_publication_material SHELXL-97
_computing_structure_refinement 'SHELXL-97 (Sheldrick, 2008)'
_computing_structure_solution 'SHELXS-97(Sheldrick, 2008)'
_diffrn_ambient_temperature 298(2)
_diffrn_measured_fraction_theta_full 0.999
_diffrn_measured_fraction_theta_max 0.999
_diffrn_measurement_device_type 'Bruker APEX CCD area-detector'
_diffrn_measurement_method '\w scans'
_diffrn_radiation_monochromator graphite
_diffrn_radiation_source 'fine-focus sealed tube'
_diffrn_radiation_type MoK\a
_diffrn_radiation_wavelength 0.71069
_diffrn_reflns_av_R_equivalents 0.0564
_diffrn_reflns_av_sigmaI/netI 0.0685
_diffrn_reflns_limit_h_max 20
_diffrn_reflns_limit_h_min -20
_diffrn_reflns_limit_k_max 18
_diffrn_reflns_limit_k_min -22
_diffrn_reflns_limit_l_max 29
_diffrn_reflns_limit_l_min -29
_diffrn_reflns_number 46325
_diffrn_reflns_theta_full 25.06
_diffrn_reflns_theta_max 25.06
_diffrn_reflns_theta_min 2.44
_exptl_absorpt_coefficient_mu 0.952
_exptl_absorpt_correction_T_max 0.8474
_exptl_absorpt_correction_T_min 0.8108
_exptl_absorpt_correction_type multi-scan
_exptl_absorpt_process_details 'SADABS (Sheldrick, 1996)'
_exptl_crystal_colour colorless
_exptl_crystal_density_diffrn 1.462
_exptl_crystal_density_method 'not measured'
_exptl_crystal_description block
_exptl_crystal_F_000 3720
_exptl_crystal_preparation Luminescent
_exptl_crystal_size_max 0.23
_exptl_crystal_size_mid 0.21
_exptl_crystal_size_min 0.18
_refine_diff_density_max 0.725
_refine_diff_density_min -0.578
_refine_diff_density_rms 0.067
_refine_ls_abs_structure_details 'Flack H D (1983), Acta Cryst. A39, 876-881'
_refine_ls_abs_structure_Flack 0.011(11)
_refine_ls_extinction_method none
_refine_ls_goodness_of_fit_ref 0.988
_refine_ls_hydrogen_treatment mixed
_refine_ls_matrix_type full
_refine_ls_number_parameters 1114
_refine_ls_number_reflns 14534
_refine_ls_number_restraints 7
_refine_ls_restrained_S_all 0.990
_refine_ls_R_factor_all 0.0822
_refine_ls_R_factor_gt 0.0522
_refine_ls_shift/su_max 0.002
_refine_ls_shift/su_mean 0.000
_refine_ls_structure_factor_coef Fsqd
_refine_ls_weighting_details 'calc w=1/[\s^2^(Fo^2^)+(0.0820P)^2^+0.0000P] where P=(Fo^2^+2Fc^2^)/3'
_refine_ls_weighting_scheme calc
_refine_ls_wR_factor_gt 0.1237
_refine_ls_wR_factor_ref 0.1402
_reflns_number_gt 10565
_reflns_number_total 14534
_reflns_threshold_expression >2\s(I)
_cod_data_source_file c4dt02808b2.cif
_cod_data_source_block 1
_cod_depositor_comments
;
The following automatic conversions were performed:

'_symmetry_cell_setting' value 'Orthorhombic' changed to
'orthorhombic' according to
/usr/data/users/saulius/crontab/automatic-downloads/rss-feeds/RSC/lib/dictionaries/cif_core.dic
dictionary named 'cif_core.dic' version 2.4.2 from 2011-04-26.

Automatic conversion script
Id: cif_fix_values 2827 2014-09-09 07:05:25Z andrius 

 Adding full bibliography for 7032892.cif.
;
_cod_original_sg_symbol_Hall 'P 2c -2n '
_cod_database_code 7032892

loop_
_symmetry_equiv_pos_as_xyz
'x, y, z'
'-x, -y, z+1/2'
'-x+1/2, y+1/2, z+1/2'
'x+1/2, -y+1/2, z'

loop_
_atom_site_label
_atom_site_type_symbol
_atom_site_fract_x
_atom_site_fract_y
_atom_site_fract_z
_atom_site_U_iso_or_equiv
_atom_site_adp_type
_atom_site_occupancy
_atom_site_symmetry_multiplicity
_atom_site_calc_flag
_atom_site_refinement_flags
_atom_site_disorder_assembly
_atom_site_disorder_group
Zn1 Zn 0.13689(3) 0.48404(3) 0.11238(3) 0.03784(14) Uani 1 1 d . . .
Zn2 Zn 1.30137(4) 0.99085(3) 0.02502(3) 0.05077(19) Uani 1 1 d . . .
Zn3 Zn 0.56142(4) 0.55490(4) 0.61051(3) 0.05552(19) Uani 1 1 d . . .
C1 C 0.5099(4) 0.4445(4) 0.5472(3) 0.0580(17) Uani 1 1 d . . .
C2 C 0.4720(3) 0.4112(3) 0.5009(2) 0.0488(14) Uani 1 1 d . . .
C3 C 0.4450(4) 0.4502(3) 0.4573(3) 0.0675(19) Uani 1 1 d . . .
H3 H 0.4519 0.4988 0.4575 0.081 Uiso 1 1 calc R . .
C4 C 0.4086(4) 0.4200(3) 0.4138(3) 0.0656(19) Uani 1 1 d . . .
H4 H 0.3926 0.4472 0.3848 0.079 Uiso 1 1 calc R . .
C5 C 0.3966(4) 0.3482(3) 0.4148(2) 0.0513(15) Uani 1 1 d . . .
C6 C 0.4207(4) 0.3080(3) 0.4574(2) 0.0552(16) Uani 1 1 d . . .
H6 H 0.4116 0.2597 0.4580 0.066 Uiso 1 1 calc R . .
C7 C 0.4584(4) 0.3400(3) 0.4992(3) 0.0568(17) Uani 1 1 d . . .
H7 H 0.4755 0.3123 0.5277 0.068 Uiso 1 1 calc R . .
C8 C 0.3210(4) 0.3488(3) 0.3338(3) 0.0567(17) Uani 1 1 d . . .
C9 C 0.3520(4) 0.3543(3) 0.2828(3) 0.0543(16) Uani 1 1 d . . .
H9 H 0.4016 0.3385 0.2760 0.065 Uiso 1 1 calc R . .
C10 C 0.3093(4) 0.3830(3) 0.2429(3) 0.0515(15) Uani 1 1 d . . .
H10 H 0.3293 0.3852 0.2083 0.062 Uiso 1 1 calc R . .
C11 C 0.2340(3) 0.4101(3) 0.2531(2) 0.0387(12) Uani 1 1 d . . .
C12 C 0.1870(3) 0.4412(3) 0.2095(2) 0.0432(13) Uani 1 1 d . . .
C13 C 0.2054(4) 0.4049(3) 0.3050(2) 0.0516(15) Uani 1 1 d . . .
H13 H 0.1564 0.4216 0.3127 0.062 Uiso 1 1 calc R . .
C14 C 0.2488(4) 0.3753(3) 0.3448(2) 0.0568(16) Uani 1 1 d . . .
H14 H 0.2295 0.3731 0.3796 0.068 Uiso 1 1 calc R . .
C15 C 0.1089(3) 0.3265(3) 0.1102(3) 0.0516(13) Uani 1 1 d . . .
H15 H 0.1402 0.3187 0.1399 0.062 Uiso 1 1 calc R . .
C16 C 0.0697(4) 0.2763(3) 0.0829(3) 0.0585(17) Uani 1 1 d . . .
H16 H 0.0683 0.2284 0.0907 0.070 Uiso 1 1 calc R . .
C17 C 0.0491(3) 0.3784(3) 0.0457(2) 0.0420(13) Uani 1 1 d . . .
H17 H 0.0305 0.4127 0.0224 0.050 Uiso 1 1 calc R . .
C18 C -0.0107(3) 0.2765(3) -0.0007(2) 0.0421(13) Uani 1 1 d . . .
C19 C -0.0011(4) 0.2065(3) -0.0098(3) 0.0582(17) Uani 1 1 d . . .
H19 H 0.0318 0.1805 0.0120 0.070 Uiso 1 1 calc R . .
C20 C -0.0393(4) 0.1745(3) -0.0505(3) 0.0593(18) Uani 1 1 d . . .
H20 H -0.0319 0.1266 -0.0562 0.071 Uiso 1 1 calc R . .
C21 C -0.0886(3) 0.2108(3) -0.0837(2) 0.0483(15) Uani 1 1 d . . .
C22 C -0.0987(4) 0.2826(3) -0.0741(3) 0.0579(18) Uani 1 1 d . . .
H22 H -0.1312 0.3090 -0.0958 0.070 Uiso 1 1 calc R . .
C23 C -0.0601(4) 0.3142(3) -0.0320(3) 0.0624(19) Uani 1 1 d . . .
H23 H -0.0678 0.3617 -0.0250 0.075 Uiso 1 1 calc R . .
C24 C -0.1278(3) 0.1706(3) -0.1259(3) 0.0564(17) Uani 1 1 d . . .
C25 C -0.2020(4) 0.1318(3) -0.1906(3) 0.0532(16) Uani 1 1 d . . .
C26 C -0.2624(3) 0.1255(3) -0.2321(2) 0.0447(14) Uani 1 1 d . . .
C27 C -0.2952(3) 0.0608(3) -0.2372(3) 0.0545(16) Uani 1 1 d . . .
H27 H -0.2779 0.0239 -0.2158 0.065 Uiso 1 1 calc R . .
C28 C -0.3533(3) 0.0489(3) -0.2735(3) 0.0540(16) Uani 1 1 d . . .
H28 H -0.3761 0.0047 -0.2756 0.065 Uiso 1 1 calc R . .
C29 C -0.3775(3) 0.1020(3) -0.3065(2) 0.0408(13) Uani 1 1 d . . .
C30 C -0.3436(3) 0.1670(3) -0.3037(3) 0.0534(15) Uani 1 1 d . . .
H30 H -0.3594 0.2030 -0.3265 0.064 Uiso 1 1 calc R . .
C31 C -0.2856(4) 0.1785(3) -0.2666(3) 0.0569(17) Uani 1 1 d . . .
H31 H -0.2621 0.2224 -0.2648 0.068 Uiso 1 1 calc R . .
C32 C -0.4477(4) 0.1170(3) -0.3932(3) 0.0617(16) Uani 1 1 d . . .
H32 H -0.4142 0.1476 -0.4105 0.074 Uiso 1 1 calc R . .
C33 C -0.5138(4) 0.0911(4) -0.4135(3) 0.0636(18) Uani 1 1 d . . .
H33 H -0.5340 0.1012 -0.4473 0.076 Uiso 1 1 calc R . .
C34 C -0.4999(3) 0.0490(3) -0.3343(2) 0.0437(13) Uani 1 1 d . . .
H34 H -0.5081 0.0244 -0.3025 0.052 Uiso 1 1 calc R . .
C35 C 0.4719(4) 0.5876(4) 0.6854(3) 0.0612(17) Uani 1 1 d . . .
C36 C 0.4258(3) 0.6185(3) 0.7308(2) 0.0465(14) Uani 1 1 d . . .
C37 C 0.4133(4) 0.6906(3) 0.7335(2) 0.0507(15) Uani 1 1 d . . .
H37 H 0.4325 0.7195 0.7065 0.061 Uiso 1 1 calc R . .
C38 C 0.3734(4) 0.7195(3) 0.7748(2) 0.0533(16) Uani 1 1 d . . .
H38 H 0.3646 0.7677 0.7761 0.064 Uiso 1 1 calc R . .
C39 C 0.3461(4) 0.6759(3) 0.8151(2) 0.0492(15) Uani 1 1 d . . .
C40 C 0.3572(4) 0.6043(3) 0.8143(3) 0.0623(19) Uani 1 1 d . . .
H40 H 0.3387 0.5760 0.8419 0.075 Uiso 1 1 calc R . .
C41 C 0.3966(4) 0.5756(3) 0.7712(3) 0.0655(19) Uani 1 1 d . . .
H41 H 0.4036 0.5272 0.7693 0.079 Uiso 1 1 calc R . .
C42 C 0.2855(4) 0.6747(3) 0.9020(3) 0.0535(16) Uani 1 1 d . . .
C43 C 0.3335(5) 0.6770(4) 0.9456(3) 0.073(2) Uani 1 1 d . . .
H43 H 0.3811 0.6989 0.9430 0.088 Uiso 1 1 calc R . .
C44 C 0.3108(4) 0.6467(4) 0.9934(3) 0.0667(19) Uani 1 1 d . . .
H44 H 0.3426 0.6495 1.0234 0.080 Uiso 1 1 calc R . .
C45 C 0.2412(3) 0.6122(3) 0.9970(2) 0.0473(14) Uani 1 1 d . . .
C46 C 0.2178(3) 0.5788(3) 1.0490(3) 0.0499(15) Uani 1 1 d . . .
C47 C 0.1949(4) 0.6075(4) 0.9523(3) 0.0610(18) Uani 1 1 d . . .
H47 H 0.1492 0.5822 0.9539 0.073 Uiso 1 1 calc R . .
C48 C 0.2165(4) 0.6406(4) 0.9046(3) 0.069(2) Uani 1 1 d . . .
H48 H 0.1843 0.6395 0.8748 0.083 Uiso 1 1 calc R . .
C49 C 0.6786(4) 0.6157(4) 0.5356(3) 0.0569(16) Uani 1 1 d . . .
H49 H 0.6802 0.5734 0.5168 0.068 Uiso 1 1 calc R . .
C50 C 0.6524(4) 0.6938(4) 0.5927(3) 0.0682(19) Uani 1 1 d . . .
H50 H 0.6304 0.7164 0.6221 0.082 Uiso 1 1 calc R . .
C51 C 0.7029(4) 0.7226(4) 0.5615(3) 0.0666(19) Uani 1 1 d . . .
H51 H 0.7235 0.7676 0.5643 0.080 Uiso 1 1 calc R . .
C52 C 0.8000(4) 0.6174(3) 0.4551(3) 0.0570(17) Uani 1 1 d . . .
H52 H 0.7848 0.5734 0.4677 0.068 Uiso 1 1 calc R . .
C53 C 0.7728(3) 0.6774(3) 0.4794(2) 0.0495(15) Uani 1 1 d . . .
C54 C 0.7964(4) 0.7429(4) 0.4605(3) 0.0632(17) Uani 1 1 d . . .
H54 H 0.7781 0.7838 0.4767 0.076 Uiso 1 1 calc R . .
C55 C 0.8471(4) 0.7473(4) 0.4175(3) 0.0626(18) Uani 1 1 d . . .
H55 H 0.8641 0.7912 0.4059 0.075 Uiso 1 1 calc R . .
C56 C 0.8730(3) 0.6866(3) 0.3914(3) 0.0502(15) Uani 1 1 d . . .
C57 C 0.8501(4) 0.6224(4) 0.4119(3) 0.0629(18) Uani 1 1 d . . .
H57 H 0.8687 0.5814 0.3963 0.075 Uiso 1 1 calc R . .
C58 C 0.9298(3) 0.6875(3) 0.3478(3) 0.0507(15) Uani 1 1 d . . .
C59 C 1.0031(4) 0.7176(3) 0.2809(2) 0.0506(15) Uani 1 1 d . . .
C60 C 1.0422(3) 0.7527(3) 0.2352(2) 0.0475(14) Uani 1 1 d . . .
C61 C 1.0422(4) 0.8242(3) 0.2266(3) 0.0572(17) Uani 1 1 d . . .
H61 H 1.0141 0.8538 0.2490 0.069 Uiso 1 1 calc R . .
C62 C 1.0852(4) 0.8526(3) 0.1836(3) 0.0573(17) Uani 1 1 d . . .
H62 H 1.0849 0.9009 0.1777 0.069 Uiso 1 1 calc R . .
C63 C 1.1262(3) 0.8110(3) 0.1513(2) 0.0443(14) Uani 1 1 d . . .
C64 C 1.1264(4) 0.7385(3) 0.1597(3) 0.0616(18) Uani 1 1 d . . .
H64 H 1.1545 0.7091 0.1373 0.074 Uiso 1 1 calc R . .
C65 C 1.0843(4) 0.7109(3) 0.2020(3) 0.0592(17) Uani 1 1 d . . .
H65 H 1.0849 0.6625 0.2078 0.071 Uiso 1 1 calc R . .
C66 C 1.1941(4) 0.9055(3) 0.0999(2) 0.0526(16) Uani 1 1 d . . .
H66 H 1.1777 0.9434 0.1206 0.063 Uiso 1 1 calc R . .
C67 C 1.2089(4) 0.7982(4) 0.0691(3) 0.068(2) Uani 1 1 d . . .
H67 H 1.2054 0.7497 0.0646 0.081 Uiso 1 1 calc R . .
C68 C 1.2493(4) 0.8435(3) 0.0385(3) 0.0641(18) Uani 1 1 d . . .
H68 H 1.2786 0.8314 0.0086 0.077 Uiso 1 1 calc R . .
C69 C 1.4152(4) 0.9604(3) -0.0477(3) 0.0585(17) Uani 1 1 d . . .
C70 C 1.4543(3) 0.9201(3) -0.0887(2) 0.0440(14) Uani 1 1 d . . .
C71 C 1.4478(3) 0.8482(3) -0.0904(2) 0.0470(14) Uani 1 1 d . . .
H71 H 1.4186 0.8253 -0.0644 0.056 Uiso 1 1 calc R . .
C72 C 1.4838(3) 0.8089(3) -0.1298(2) 0.0474(14) Uani 1 1 d . . .
H72 H 1.4793 0.7601 -0.1298 0.057 Uiso 1 1 calc R . .
C73 C 1.5256(3) 0.8412(3) -0.1684(2) 0.0469(14) Uani 1 1 d . . .
C74 C 1.5339(3) 0.9140(3) -0.1682(2) 0.0484(14) Uani 1 1 d . . .
H74 H 1.5626 0.9362 -0.1948 0.058 Uiso 1 1 calc R . .
C75 C 1.4989(3) 0.9530(3) -0.1279(2) 0.0499(15) Uani 1 1 d . . .
H75 H 1.5053 1.0016 -0.1271 0.060 Uiso 1 1 calc R . .
C76 C 1.3052(4) 1.0781(3) 0.1115(3) 0.0575(15) Uani 1 1 d . . .
C77 C 1.3408(3) 1.1153(3) 0.1578(2) 0.0434(13) Uani 1 1 d . . .
C78 C 1.4202(3) 1.1177(3) 0.1640(2) 0.0482(14) Uani 1 1 d . . .
H78 H 1.4509 1.0999 0.1366 0.058 Uiso 1 1 calc R . .
C79 C 1.4548(3) 1.1449(3) 0.2084(3) 0.0520(15) Uani 1 1 d . . .
H79 H 1.5080 1.1452 0.2117 0.062 Uiso 1 1 calc R . .
C80 C 1.4091(4) 1.1717(3) 0.2483(2) 0.0465(15) Uani 1 1 d . . .
C81 C 1.3293(4) 1.1742(4) 0.2433(2) 0.0581(17) Uani 1 1 d . . .
H81 H 1.2990 1.1949 0.2697 0.070 Uiso 1 1 calc R . .
C82 C 1.2967(4) 1.1448(3) 0.1979(3) 0.0586(16) Uani 1 1 d . . .
H82 H 1.2435 1.1450 0.1944 0.070 Uiso 1 1 calc R . .
N1 N 0.0952(3) 0.3912(2) 0.08668(17) 0.0393(10) Uani 1 1 d . . .
N2 N 0.0325(3) 0.3100(2) 0.04173(18) 0.0424(11) Uani 1 1 d . . .
N3 N -0.1180(3) 0.1024(3) -0.1312(3) 0.084(2) Uani 1 1 d . . .
N4 N -0.1637(4) 0.0780(3) -0.1727(3) 0.082(2) Uani 1 1 d . . .
N5 N -0.1803(3) 0.1924(2) -0.1636(2) 0.0465(12) Uani 1 1 d . . .
N6 N -0.2051(3) 0.2605(3) -0.1738(2) 0.0598(14) Uani 1 1 d . . .
H6A H -0.1664 0.2918 -0.1768 0.072 Uiso 1 1 d R . .
H6B H -0.2407 0.2757 -0.1503 0.072 Uiso 1 1 d R . .
N7 N -0.4390(3) 0.0909(2) -0.34380(19) 0.0438(11) Uani 1 1 d . . .
N8 N -0.5461(3) 0.0474(2) -0.37584(17) 0.0440(11) Uani 1 1 d . . .
N9 N 0.6349(3) 0.6268(3) 0.5777(2) 0.0547(13) Uani 1 1 d . . .
N10 N 0.7201(3) 0.6717(2) 0.5228(2) 0.0511(12) Uani 1 1 d . . .
N11 N 0.9765(4) 0.6368(3) 0.3391(2) 0.0689(16) Uani 1 1 d . . .
N12 N 1.0233(3) 0.6553(3) 0.2971(2) 0.0652(15) Uani 1 1 d . . .
N13 N 0.9438(3) 0.7411(3) 0.3114(2) 0.0501(12) Uani 1 1 d . . .
N14 N 0.8970(4) 0.7993(3) 0.3054(3) 0.083(2) Uani 1 1 d . . .
H14A H 0.8566 0.7926 0.2833 0.100 Uiso 1 1 d R . .
H14B H 0.9229 0.8386 0.2966 0.100 Uiso 1 1 d R . .
N15 N 1.1734(3) 0.8379(2) 0.1088(2) 0.0472(10) Uani 1 1 d . . .
N16 N 1.2401(3) 0.9107(3) 0.05857(19) 0.0517(12) Uani 1 1 d . . .
O1 O 0.5404(4) 0.4077(3) 0.5815(2) 0.0911(17) Uani 1 1 d . . .
O2 O 0.5108(3) 0.5122(3) 0.54927(19) 0.0668(12) Uani 1 1 d . . .
O3 O 0.3605(3) 0.3119(2) 0.37353(19) 0.0696(14) Uani 1 1 d . . .
O4 O 0.2176(2) 0.4536(2) 0.16366(16) 0.0493(10) Uani 1 1 d . . .
O5 O 0.1186(3) 0.4532(3) 0.21813(18) 0.0708(13) Uani 1 1 d . . .
O6 O 1.2347(3) 1.0747(3) 0.1097(3) 0.1011(19) Uani 1 1 d . . .
O7 O 1.3505(3) 1.0482(2) 0.07910(19) 0.0699(13) Uani 1 1 d . . .
O8 O 1.3632(4) 0.9311(3) -0.0208(2) 0.0941(14) Uani 1 1 d . . .
O9 O 1.4339(4) 1.0225(3) -0.0381(2) 0.0941(14) Uani 1 1 d . . .
O10 O 0.3058(3) 0.7106(2) 0.85520(17) 0.0719(14) Uani 1 1 d . . .
O11 O 0.1793(3) 0.5227(2) 1.04576(17) 0.0589(11) Uani 1 1 d . . .
O12 O 0.2353(3) 0.6067(3) 1.09295(17) 0.0759(14) Uani 1 1 d . . .
O13 O 1.4405(3) 1.2023(2) 0.29379(18) 0.0684(14) Uani 1 1 d . . .
O14 O 0.5006(3) 0.6269(3) 0.6516(2) 0.0883(12) Uani 1 1 d . . .
O15 O 0.4798(3) 0.5245(3) 0.6822(2) 0.0883(12) Uani 1 1 d . . .
O1W O 0.6417(3) 0.4936(2) 0.6449(2) 0.0776(14) Uani 1 1 d . . .
H1WA H 0.6266 0.4663 0.6200 0.093 Uiso 1 1 d R . .
H1WB H 0.6893 0.5019 0.6408 0.093 Uiso 1 1 d R . .
O2W O 1.2378(3) 1.0523(3) -0.0195(2) 0.0995(19) Uani 1 1 d . . .
H2WA H 1.1996 1.0204 -0.0200 0.119 Uiso 1 1 d R . .
H2WB H 1.2315 1.0621 -0.0526 0.119 Uiso 1 1 d R . .
O3W O 0.1557(5) 0.5746(4) 0.2909(3) 0.054(2) Uani 0.50 1 d P . .
H3WA H 0.1120 0.5936 0.2954 0.065 Uiso 0.50 1 d PR . .
H3WB H 0.1490 0.5318 0.2821 0.065 Uiso 0.50 1 d PR . .
O4W O 0.7823(8) 0.8724(6) 0.2267(6) 0.113(5) Uani 0.50 1 d P . .
H4WA H 0.7355 0.8822 0.2330 0.136 Uiso 0.50 1 d PR . .
H4WB H 0.7863 0.8560 0.1951 0.136 Uiso 0.50 1 d PR . .
O5W O 0.1209(3) 0.0944(2) 0.0381(2) 0.0783(15) Uani 1 1 d . . .
H5WA H 0.0824 0.0678 0.0438 0.094 Uiso 1 1 d R . .
H5WB H 0.1546 0.0859 0.0620 0.094 Uiso 1 1 d R . .
O6W O 0.3657(7) 0.6833(7) 0.1358(5) 0.114(4) Uani 0.50 1 d PU . .
H6WA H 0.4013 0.6593 0.1212 0.137 Uiso 0.50 1 d PR . .
H6WB H 0.3229 0.6658 0.1262 0.137 Uiso 0.50 1 d PR . .
O7W O 0.2233(6) 0.0767(5) 0.8750(3) 0.080(3) Uani 0.50 1 d P . .
H7WA H 0.2637 0.0774 0.8558 0.096 Uiso 0.50 1 d PR . .
O8W O 0.4522(6) 0.5726(5) 0.3521(4) 0.076(3) Uani 0.50 1 d P A 1
H8WA H 0.4237 0.5760 0.3850 0.091 Uiso 0.50 1 d PR A 1
H8WB H 0.4999 0.5791 0.3574 0.091 Uiso 0.50 1 d PR A 1
O9W O 0.4149(6) 0.5369(5) 0.2591(5) 0.092(4) Uani 0.50 1 d P B 2
H9WA H 0.4420 0.5209 0.2335 0.111 Uiso 0.50 1 d PR B 2
H9WB H 0.3780 0.5605 0.2460 0.111 Uiso 0.50 1 d PR B 2

loop_
_atom_site_aniso_label
_atom_site_aniso_U_11
_atom_site_aniso_U_22
_atom_site_aniso_U_33
_atom_site_aniso_U_23
_atom_site_aniso_U_13
_atom_site_aniso_U_12
Zn1 0.0383(3) 0.0409(3) 0.0343(3) -0.0020(3) 0.0016(3) -0.0039(2)
Zn2 0.0624(4) 0.0490(4) 0.0409(4) -0.0078(3) 0.0111(3) -0.0043(3)
Zn3 0.0441(4) 0.0742(5) 0.0482(4) -0.0140(4) 0.0036(4) -0.0019(3)
C1 0.052(4) 0.072(5) 0.050(4) -0.006(4) 0.003(3) 0.005(3)
C2 0.052(4) 0.055(4) 0.039(3) -0.013(3) 0.000(3) 0.000(3)
C3 0.105(6) 0.043(4) 0.054(4) -0.002(3) -0.017(4) -0.008(4)
C4 0.093(5) 0.045(4) 0.059(4) 0.000(3) -0.018(4) -0.004(4)
C5 0.066(4) 0.047(4) 0.042(3) -0.005(3) -0.015(3) 0.005(3)
C6 0.077(4) 0.041(3) 0.048(4) 0.000(3) -0.011(3) 0.004(3)
C7 0.077(5) 0.053(4) 0.041(3) 0.004(3) -0.007(3) 0.008(3)
C8 0.078(5) 0.040(3) 0.052(4) -0.004(3) -0.023(4) 0.001(3)
C9 0.049(4) 0.056(4) 0.059(4) 0.002(3) -0.001(3) 0.008(3)
C10 0.062(4) 0.048(4) 0.044(3) 0.006(3) 0.004(3) -0.001(3)
C11 0.041(3) 0.031(3) 0.044(3) 0.001(2) -0.003(3) -0.008(2)
C12 0.047(3) 0.039(3) 0.044(3) -0.003(3) -0.009(3) -0.001(3)
C13 0.056(4) 0.058(4) 0.042(3) 0.001(3) -0.001(3) -0.001(3)
C14 0.076(5) 0.061(4) 0.034(3) 0.000(3) -0.002(3) 0.002(4)
C15 0.064(3) 0.044(3) 0.047(3) 0.004(3) -0.013(4) 0.001(3)
C16 0.071(4) 0.040(3) 0.064(4) 0.007(3) -0.020(3) -0.005(3)
C17 0.042(3) 0.042(3) 0.042(3) 0.002(2) -0.005(3) -0.006(2)
C18 0.042(3) 0.039(3) 0.045(3) 0.003(3) -0.005(3) -0.008(2)
C19 0.065(4) 0.039(3) 0.071(4) -0.001(3) -0.027(3) 0.005(3)
C20 0.068(4) 0.030(3) 0.080(5) -0.011(3) -0.022(4) 0.003(3)
C21 0.043(3) 0.049(4) 0.053(4) -0.009(3) -0.006(3) -0.002(3)
C22 0.069(4) 0.032(3) 0.073(4) -0.006(3) -0.033(4) -0.001(3)
C23 0.083(5) 0.029(3) 0.076(5) 0.000(3) -0.026(4) -0.005(3)
C24 0.050(4) 0.048(4) 0.071(4) -0.017(3) -0.014(3) 0.000(3)
C25 0.052(4) 0.043(4) 0.065(4) -0.015(3) -0.006(3) -0.008(3)
C26 0.042(3) 0.048(4) 0.045(3) -0.015(3) 0.000(3) -0.004(3)
C27 0.060(4) 0.037(3) 0.067(4) -0.001(3) -0.021(3) -0.010(3)
C28 0.056(4) 0.039(3) 0.067(4) 0.002(3) -0.023(3) -0.010(3)
C29 0.041(3) 0.045(3) 0.036(3) -0.004(3) 0.003(2) -0.008(2)
C30 0.052(4) 0.049(4) 0.059(4) -0.003(3) -0.008(3) -0.009(3)
C31 0.052(4) 0.053(4) 0.065(4) -0.008(3) 0.005(3) -0.017(3)
C32 0.059(4) 0.071(4) 0.055(4) 0.011(4) 0.004(4) -0.021(3)
C33 0.063(4) 0.081(5) 0.048(4) 0.016(3) -0.003(3) -0.013(4)
C34 0.050(3) 0.043(3) 0.038(3) -0.003(2) 0.000(3) -0.003(3)
C35 0.073(5) 0.051(4) 0.059(4) -0.003(3) 0.003(4) 0.007(3)
C36 0.044(3) 0.048(4) 0.048(3) 0.000(3) 0.012(3) -0.002(3)
C37 0.065(4) 0.049(4) 0.038(3) 0.002(3) 0.016(3) -0.015(3)
C38 0.073(4) 0.040(3) 0.047(4) 0.007(3) 0.012(3) -0.006(3)
C39 0.057(4) 0.047(4) 0.043(3) 0.006(3) 0.013(3) 0.001(3)
C40 0.072(5) 0.056(4) 0.059(4) 0.021(3) 0.023(4) 0.011(3)
C41 0.085(5) 0.044(4) 0.067(5) 0.002(3) 0.025(4) 0.005(3)
C42 0.070(5) 0.043(3) 0.048(4) 0.006(3) 0.025(3) 0.002(3)
C43 0.071(5) 0.071(5) 0.078(5) 0.018(4) 0.014(4) -0.023(4)
C44 0.073(5) 0.074(5) 0.053(4) 0.015(3) -0.002(3) -0.024(4)
C45 0.047(3) 0.043(3) 0.052(4) 0.004(3) 0.005(3) -0.005(3)
C46 0.049(4) 0.051(4) 0.050(4) 0.007(3) 0.013(3) 0.008(3)
C47 0.048(4) 0.079(5) 0.056(4) 0.010(3) 0.007(3) -0.017(3)
C48 0.075(5) 0.090(5) 0.042(4) 0.007(4) -0.007(3) -0.008(4)
C49 0.052(4) 0.068(4) 0.050(4) -0.007(3) 0.006(3) -0.009(3)
C50 0.072(5) 0.079(5) 0.054(4) -0.018(4) 0.010(3) 0.010(4)
C51 0.066(5) 0.067(4) 0.067(5) -0.004(4) 0.017(4) -0.006(4)
C52 0.068(4) 0.044(4) 0.059(4) 0.008(3) 0.016(3) -0.001(3)
C53 0.042(3) 0.059(4) 0.048(3) 0.003(3) 0.003(3) -0.002(3)
C54 0.065(4) 0.055(4) 0.070(4) -0.006(3) 0.002(4) -0.006(3)
C55 0.065(4) 0.057(4) 0.066(4) 0.010(3) 0.010(4) -0.012(3)
C56 0.043(3) 0.055(4) 0.053(4) 0.006(3) 0.003(3) 0.000(3)
C57 0.075(5) 0.045(4) 0.069(5) 0.011(3) 0.024(4) 0.000(3)
C58 0.048(4) 0.053(4) 0.052(4) 0.009(3) 0.004(3) -0.003(3)
C59 0.054(4) 0.056(4) 0.042(3) 0.009(3) -0.004(3) -0.009(3)
C60 0.048(3) 0.048(4) 0.046(3) 0.001(3) -0.005(3) -0.006(3)
C61 0.059(4) 0.047(4) 0.066(4) -0.001(3) 0.017(3) 0.004(3)
C62 0.063(4) 0.042(3) 0.067(4) 0.011(3) 0.013(3) 0.009(3)
C63 0.045(3) 0.052(4) 0.036(3) 0.005(3) -0.001(3) -0.004(3)
C64 0.086(5) 0.041(4) 0.057(4) -0.005(3) 0.025(4) -0.016(3)
C65 0.074(5) 0.042(3) 0.062(4) -0.007(3) 0.014(4) -0.012(3)
C66 0.066(4) 0.040(3) 0.052(4) -0.008(3) 0.012(3) 0.000(3)
C67 0.077(5) 0.055(4) 0.071(5) -0.010(4) 0.030(4) -0.013(4)
C68 0.068(4) 0.061(4) 0.063(4) -0.019(3) 0.022(4) -0.012(3)
C69 0.077(5) 0.038(3) 0.061(4) 0.000(3) 0.011(4) -0.006(3)
C70 0.051(4) 0.043(3) 0.038(3) -0.005(3) 0.006(3) -0.006(3)
C71 0.051(4) 0.042(4) 0.048(3) 0.002(3) 0.010(3) -0.005(3)
C72 0.063(4) 0.028(3) 0.050(3) 0.002(3) 0.016(3) -0.007(3)
C73 0.053(4) 0.043(3) 0.044(3) 0.002(3) 0.014(3) 0.000(3)
C74 0.059(4) 0.038(3) 0.048(3) 0.002(3) 0.018(3) -0.005(3)
C75 0.067(4) 0.038(3) 0.045(3) 0.002(3) 0.003(3) -0.011(3)
C76 0.060(4) 0.063(4) 0.049(3) 0.000(4) -0.006(4) -0.009(3)
C77 0.044(3) 0.047(3) 0.039(3) 0.001(3) 0.006(3) 0.005(3)
C78 0.049(4) 0.049(3) 0.046(3) -0.005(3) 0.007(3) 0.006(3)
C79 0.039(3) 0.057(4) 0.060(4) 0.000(3) 0.000(3) 0.000(3)
C80 0.060(4) 0.039(3) 0.040(3) -0.003(3) -0.013(3) 0.005(3)
C81 0.063(4) 0.071(5) 0.040(3) -0.008(3) 0.005(3) 0.005(3)
C82 0.044(4) 0.072(4) 0.059(4) -0.011(3) -0.003(3) 0.004(3)
N1 0.042(3) 0.041(3) 0.035(2) -0.001(2) -0.002(2) -0.005(2)
N2 0.045(3) 0.035(3) 0.047(3) 0.003(2) -0.009(2) -0.004(2)
N3 0.084(4) 0.048(3) 0.120(5) -0.034(3) -0.053(4) 0.017(3)
N4 0.087(4) 0.045(3) 0.114(5) -0.031(3) -0.056(4) 0.012(3)
N5 0.046(3) 0.035(3) 0.058(3) -0.011(2) -0.004(3) -0.001(2)
N6 0.060(3) 0.047(3) 0.073(4) -0.004(3) -0.021(3) 0.001(3)
N7 0.042(3) 0.041(3) 0.049(3) -0.002(2) 0.002(2) -0.004(2)
N8 0.044(3) 0.047(3) 0.041(3) 0.001(2) -0.001(2) -0.002(2)
N9 0.044(3) 0.072(4) 0.048(3) -0.005(3) 0.004(2) 0.003(3)
N10 0.049(3) 0.057(3) 0.048(3) 0.004(3) 0.002(3) -0.003(2)
N11 0.080(4) 0.056(3) 0.070(4) 0.017(3) 0.025(3) 0.013(3)
N12 0.073(4) 0.057(4) 0.066(4) 0.020(3) 0.014(3) 0.000(3)
N13 0.043(3) 0.052(3) 0.056(3) 0.009(2) 0.006(2) -0.002(2)
N14 0.062(4) 0.068(4) 0.120(6) 0.038(4) 0.023(4) 0.020(3)
N15 0.050(3) 0.048(3) 0.043(2) -0.006(3) -0.001(3) -0.005(2)
N16 0.058(3) 0.057(3) 0.040(3) 0.002(2) 0.009(2) -0.010(3)
O1 0.116(5) 0.093(4) 0.064(3) -0.014(3) -0.042(3) 0.017(3)
O2 0.067(3) 0.067(3) 0.067(3) -0.014(2) -0.018(2) 0.003(2)
O3 0.113(4) 0.038(2) 0.059(3) -0.007(2) -0.036(3) 0.009(2)
O4 0.046(2) 0.063(3) 0.039(2) 0.0110(19) -0.0011(18) 0.0018(19)
O5 0.047(3) 0.102(4) 0.064(3) 0.015(3) -0.004(2) 0.012(2)
O6 0.063(3) 0.147(5) 0.094(4) -0.055(4) -0.027(4) 0.003(3)
O7 0.088(3) 0.060(3) 0.061(3) -0.028(2) 0.011(3) -0.008(3)
O8 0.131(4) 0.060(2) 0.092(3) -0.023(2) 0.055(3) -0.026(2)
O9 0.131(4) 0.060(2) 0.092(3) -0.023(2) 0.055(3) -0.026(2)
O10 0.113(4) 0.054(3) 0.049(3) 0.013(2) 0.037(3) 0.013(3)
O11 0.074(3) 0.052(3) 0.051(3) 0.0013(19) 0.026(2) -0.011(2)
O12 0.108(4) 0.081(3) 0.039(3) 0.003(2) 0.002(2) -0.019(3)
O13 0.096(4) 0.053(3) 0.057(3) -0.001(2) -0.039(3) 0.018(2)
O14 0.107(3) 0.075(3) 0.083(3) -0.010(2) 0.039(2) 0.007(2)
O15 0.107(3) 0.075(3) 0.083(3) -0.010(2) 0.039(2) 0.007(2)
O1W 0.057(3) 0.065(3) 0.110(4) -0.012(3) -0.018(3) -0.007(2)
O2W 0.088(4) 0.140(5) 0.070(3) 0.033(3) 0.007(3) 0.021(4)
O3W 0.066(5) 0.026(4) 0.070(6) -0.006(4) 0.011(4) 0.031(4)
O4W 0.146(12) 0.075(8) 0.119(10) 0.024(7) 0.047(9) -0.005(7)
O5W 0.053(3) 0.074(3) 0.108(4) 0.020(3) -0.009(3) 0.009(2)
O6W 0.115(5) 0.108(5) 0.121(5) -0.026(4) 0.000(4) 0.010(4)
O7W 0.130(9) 0.081(7) 0.028(4) 0.021(4) -0.012(5) 0.016(6)
O8W 0.079(7) 0.068(6) 0.081(7) 0.030(5) 0.008(5) -0.006(5)
O9W 0.107(8) 0.060(6) 0.111(9) -0.043(6) -0.029(7) -0.005(6)

loop_
_atom_type_symbol
_atom_type_description
_atom_type_scat_dispersion_real
_atom_type_scat_dispersion_imag
_atom_type_scat_source
Zn Zn 0.2839 1.4301 'International Tables Vol C Tables 4.2.6.8 and 6.1.1.4'
C C 0.0033 0.0016 'International Tables Vol C Tables 4.2.6.8 and 6.1.1.4'
N N 0.0061 0.0033 'International Tables Vol C Tables 4.2.6.8 and 6.1.1.4'
O O 0.0106 0.0060 'International Tables Vol C Tables 4.2.6.8 and 6.1.1.4'
H H 0.0000 0.0000 'International Tables Vol C Tables 4.2.6.8 and 6.1.1.4'

loop_
_geom_angle_atom_site_label_1
_geom_angle_atom_site_label_2
_geom_angle_atom_site_label_3
_geom_angle
_geom_angle_site_symmetry_1
_geom_angle_site_symmetry_3
O11 Zn1 O4 112.73(18) 1_554 .
O11 Zn1 N8 101.30(18) 1_554 3_455
O4 Zn1 N8 129.69(17) . 3_455
O11 Zn1 N1 101.31(18) 1_554 .
O4 Zn1 N1 101.75(17) . .
N8 Zn1 N1 106.74(18) 3_455 .
O7 Zn2 O8 119.7(2) . .
O7 Zn2 O2W 108.0(2) . .
O8 Zn2 O2W 109.4(3) . .
O7 Zn2 N16 111.6(2) . .
O8 Zn2 N16 95.4(2) . .
O2W Zn2 N16 112.5(2) . .
O2 Zn3 O14 116.5(2) . .
O2 Zn3 O1W 114.1(2) . .
O14 Zn3 O1W 122.9(2) . .
O2 Zn3 N9 104.5(2) . .
O14 Zn3 N9 94.5(2) . .
O1W Zn3 N9 97.0(2) . .
O2 Zn3 O15 102.6(2) . .
O14 Zn3 O15 57.5(2) . .
O1W Zn3 O15 87.4(2) . .
N9 Zn3 O15 147.8(2) . .
O2 Zn3 C35 113.9(2) . .
O14 Zn3 C35 29.0(2) . .
O1W Zn3 C35 105.0(2) . .
N9 Zn3 C35 121.4(2) . .
O15 Zn3 C35 28.60(19) . .
O2 Zn3 H1WA 89.9 . .
O14 Zn3 H1WA 142.6 . .
O1W Zn3 H1WA 24.2 . .
N9 Zn3 H1WA 104.4 . .
O15 Zn3 H1WA 92.6 . .
C35 Zn3 H1WA 117.6 . .
O1 C1 O2 122.4(6) . .
O1 C1 C2 119.7(6) . .
O2 C1 C2 117.9(6) . .
C7 C2 C3 116.2(6) . .
C7 C2 C1 121.7(6) . .
C3 C2 C1 122.0(6) . .
C4 C3 C2 122.9(6) . .
C4 C3 H3 118.6 . .
C2 C3 H3 118.6 . .
C3 C4 C5 117.8(6) . .
C3 C4 H4 121.1 . .
C5 C4 H4 121.1 . .
C6 C5 C4 121.2(6) . .
C6 C5 O3 115.7(5) . .
C4 C5 O3 123.1(5) . .
C5 C6 C7 119.0(6) . .
C5 C6 H6 120.5 . .
C7 C6 H6 120.5 . .
C6 C7 C2 122.8(6) . .
C6 C7 H7 118.6 . .
C2 C7 H7 118.6 . .
C14 C8 C9 120.5(6) . .
C14 C8 O3 119.6(6) . .
C9 C8 O3 119.8(6) . .
C10 C9 C8 119.2(6) . .
C10 C9 H9 120.4 . .
C8 C9 H9 120.4 . .
C9 C10 C11 121.2(6) . .
C9 C10 H10 119.4 . .
C11 C10 H10 119.4 . .
C13 C11 C10 118.0(5) . .
C13 C11 C12 120.8(5) . .
C10 C11 C12 121.3(5) . .
O5 C12 O4 121.6(5) . .
O5 C12 C11 118.7(5) . .
O4 C12 C11 119.7(5) . .
C14 C13 C11 120.3(6) . .
C14 C13 H13 119.8 . .
C11 C13 H13 119.8 . .
C13 C14 C8 120.7(6) . .
C13 C14 H14 119.6 . .
C8 C14 H14 119.6 . .
C16 C15 N1 109.1(5) . .
C16 C15 H15 125.4 . .
N1 C15 H15 125.4 . .
C15 C16 N2 106.4(5) . .
C15 C16 H16 126.8 . .
N2 C16 H16 126.8 . .
N1 C17 N2 111.6(5) . .
N1 C17 H17 124.2 . .
N2 C17 H17 124.2 . .
C19 C18 C23 119.9(5) . .
C19 C18 N2 119.2(5) . .
C23 C18 N2 120.9(5) . .
C20 C19 C18 120.1(6) . .
C20 C19 H19 120.0 . .
C18 C19 H19 120.0 . .
C19 C20 C21 122.0(5) . .
C19 C20 H20 119.0 . .
C21 C20 H20 119.0 . .
C20 C21 C22 117.7(5) . .
C20 C21 C24 117.2(5) . .
C22 C21 C24 125.0(6) . .
C23 C22 C21 119.6(6) . .
C23 C22 H22 120.2 . .
C21 C22 H22 120.2 . .
C18 C23 C22 120.7(6) . .
C18 C23 H23 119.6 . .
C22 C23 H23 119.6 . .
N3 C24 N5 108.5(5) . .
N3 C24 C21 121.7(6) . .
N5 C24 C21 129.8(5) . .
N4 C25 N5 110.4(5) . .
N4 C25 C26 122.7(5) . .
N5 C25 C26 126.9(6) . .
C27 C26 C31 118.4(6) . .
C27 C26 C25 116.0(6) . .
C31 C26 C25 125.5(5) . .
C26 C27 C28 121.3(6) . .
C26 C27 H27 119.4 . .
C28 C27 H27 119.4 . .
C29 C28 C27 120.0(5) . .
C29 C28 H28 120.0 . .
C27 C28 H28 120.0 . .
C28 C29 C30 120.1(5) . .
C28 C29 N7 120.7(5) . .
C30 C29 N7 119.2(5) . .
C29 C30 C31 119.3(6) . .
C29 C30 H30 120.4 . .
C31 C30 H30 120.4 . .
C26 C31 C30 120.8(6) . .
C26 C31 H31 119.6 . .
C30 C31 H31 119.6 . .
N7 C32 C33 107.8(5) . .
N7 C32 H32 126.1 . .
C33 C32 H32 126.1 . .
C32 C33 N8 108.3(6) . .
C32 C33 H33 125.9 . .
N8 C33 H33 125.9 . .
N8 C34 N7 111.1(5) . .
N8 C34 H34 124.5 . .
N7 C34 H34 124.5 . .
O15 C35 O14 120.8(7) . .
O15 C35 C36 119.7(6) . .
O14 C35 C36 119.5(6) . .
O15 C35 Zn3 68.6(4) . .
O14 C35 Zn3 52.5(4) . .
C36 C35 Zn3 170.4(5) . .
C37 C36 C41 119.1(5) . .
C37 C36 C35 120.3(5) . .
C41 C36 C35 120.6(6) . .
C38 C37 C36 121.0(5) . .
C38 C37 H37 119.5 . .
C36 C37 H37 119.5 . .
C37 C38 C39 118.9(6) . .
C37 C38 H38 120.6 . .
C39 C38 H38 120.6 . .
C40 C39 C38 122.2(6) . .
C40 C39 O10 123.5(5) . .
C38 C39 O10 114.2(5) . .
C39 C40 C41 118.1(6) . .
C39 C40 H40 121.0 . .
C41 C40 H40 121.0 . .
C40 C41 C36 120.7(6) . .
C40 C41 H41 119.7 . .
C36 C41 H41 119.7 . .
C48 C42 C43 120.9(6) . .
C48 C42 O10 119.7(6) . .
C43 C42 O10 119.3(6) . .
C42 C43 C44 119.6(7) . .
C42 C43 H43 120.2 . .
C44 C43 H43 120.2 . .
C43 C44 C45 120.4(7) . .
C43 C44 H44 119.8 . .
C45 C44 H44 119.8 . .
C47 C45 C44 119.5(6) . .
C47 C45 C46 120.8(5) . .
C44 C45 C46 119.7(6) . .
O12 C46 O11 123.0(6) . .
O12 C46 C45 120.5(6) . .
O11 C46 C45 116.5(6) . .
C45 C47 C48 120.0(6) . .
C45 C47 H47 120.0 . .
C48 C47 H47 120.0 . .
C42 C48 C47 119.4(6) . .
C42 C48 H48 120.3 . .
C47 C48 H48 120.3 . .
N9 C49 N10 112.3(6) . .
N9 C49 H49 123.9 . .
N10 C49 H49 123.9 . .
C51 C50 N9 112.4(6) . .
C51 C50 H50 123.8 . .
N9 C50 H50 123.8 . .
C50 C51 N10 105.5(6) . .
C50 C51 H51 127.2 . .
N10 C51 H51 127.2 . .
C53 C52 C57 120.0(6) . .
C53 C52 H52 120.0 . .
C57 C52 H52 120.0 . .
C52 C53 C54 119.5(6) . .
C52 C53 N10 119.6(5) . .
C54 C53 N10 120.9(6) . .
C55 C54 C53 120.0(6) . .
C55 C54 H54 120.0 . .
C53 C54 H54 120.0 . .
C54 C55 C56 120.8(6) . .
C54 C55 H55 119.6 . .
C56 C55 H55 119.6 . .
C57 C56 C55 117.7(6) . .
C57 C56 C58 118.5(6) . .
C55 C56 C58 123.4(6) . .
C56 C57 C52 121.9(6) . .
C56 C57 H57 119.1 . .
C52 C57 H57 119.1 . .
N11 C58 N13 109.4(5) . .
N11 C58 C56 123.0(6) . .
N13 C58 C56 127.6(6) . .
N12 C59 N13 109.4(5) . .
N12 C59 C60 121.6(6) . .
N13 C59 C60 129.0(6) . .
C65 C60 C61 118.9(6) . .
C65 C60 C59 116.7(5) . .
C61 C60 C59 124.3(6) . .
C60 C61 C62 119.6(6) . .
C60 C61 H61 120.2 . .
C62 C61 H61 120.2 . .
C63 C62 C61 120.9(6) . .
C63 C62 H62 119.5 . .
C61 C62 H62 119.5 . .
C62 C63 C64 119.7(6) . .
C62 C63 N15 122.7(5) . .
C64 C63 N15 117.6(5) . .
C65 C64 C63 119.3(6) . .
C65 C64 H64 120.4 . .
C63 C64 H64 120.4 . .
C60 C65 C64 121.6(6) . .
C60 C65 H65 119.2 . .
C64 C65 H65 119.2 . .
N16 C66 N15 111.3(5) . .
N16 C66 H66 124.3 . .
N15 C66 H66 124.3 . .
C68 C67 N15 106.7(6) . .
C68 C67 H67 126.7 . .
N15 C67 H67 126.7 . .
C67 C68 N16 109.0(6) . .
C67 C68 H68 125.5 . .
N16 C68 H68 125.5 . .
O9 C69 O8 120.4(6) . .
O9 C69 C70 120.8(6) . .
O8 C69 C70 118.7(5) . .
C71 C70 C75 118.0(5) . .
C71 C70 C69 120.7(5) . .
C75 C70 C69 121.3(5) . .
C70 C71 C72 121.5(5) . .
C70 C71 H71 119.2 . .
C72 C71 H71 119.2 . .
C73 C72 C71 120.1(5) . .
C73 C72 H72 119.9 . .
C71 C72 H72 119.9 . .
C72 C73 O13 116.1(5) . 2_874
C72 C73 C74 120.3(5) . .
O13 C73 C74 123.5(5) 2_874 .
C75 C74 C73 119.3(5) . .
C75 C74 H74 120.4 . .
C73 C74 H74 120.4 . .
C74 C75 C70 120.7(5) . .
C74 C75 H75 119.7 . .
C70 C75 H75 119.7 . .
O6 C76 O7 125.2(6) . .
O6 C76 C77 117.9(6) . .
O7 C76 C77 116.7(5) . .
C82 C77 C78 117.3(5) . .
C82 C77 C76 121.6(5) . .
C78 C77 C76 121.0(5) . .
C79 C78 C77 122.9(5) . .
C79 C78 H78 118.6 . .
C77 C78 H78 118.6 . .
C78 C79 C80 118.2(6) . .
C78 C79 H79 120.9 . .
C80 C79 H79 120.9 . .
C79 C80 O13 121.2(6) . .
C79 C80 C81 121.7(5) . .
O13 C80 C81 116.9(5) . .
C82 C81 C80 118.0(6) . .
C82 C81 H81 121.0 . .
C80 C81 H81 121.0 . .
C77 C82 C81 121.9(6) . .
C77 C82 H82 119.1 . .
C81 C82 H82 119.1 . .
C17 N1 C15 105.6(5) . .
C17 N1 Zn1 128.8(4) . .
C15 N1 Zn1 125.7(4) . .
C17 N2 C16 107.3(5) . .
C17 N2 C18 126.6(4) . .
C16 N2 C18 125.9(4) . .
C24 N3 N4 109.3(5) . .
C25 N4 N3 106.6(5) . .
C24 N5 C25 105.1(5) . .
C24 N5 N6 127.9(5) . .
C25 N5 N6 127.0(5) . .
N5 N6 H6A 113.5 . .
N5 N6 H6B 113.2 . .
H6A N6 H6B 110.9 . .
C32 N7 C34 107.0(5) . .
C32 N7 C29 128.7(5) . .
C34 N7 C29 124.3(5) . .
C34 N8 C33 105.8(5) . .
C34 N8 Zn1 127.8(4) . 3_444
C33 N8 Zn1 125.9(4) . 3_444
C49 N9 C50 103.9(6) . .
C49 N9 Zn3 125.2(5) . .
C50 N9 Zn3 130.9(4) . .
C49 N10 C51 105.8(5) . .
C49 N10 C53 126.5(5) . .
C51 N10 C53 127.6(5) . .
C58 N11 N12 108.3(5) . .
C59 N12 N11 108.0(5) . .
C59 N13 N14 130.6(5) . .
C59 N13 C58 104.9(5) . .
N14 N13 C58 123.8(5) . .
N13 N14 H14A 114.4 . .
N13 N14 H14B 113.2 . .
H14A N14 H14B 111.2 . .
C66 N15 C67 106.4(5) . .
C66 N15 C63 127.7(5) . .
C67 N15 C63 125.8(5) . .
C66 N16 C68 106.5(5) . .
C66 N16 Zn2 134.4(4) . .
C68 N16 Zn2 118.9(4) . .
C1 O2 Zn3 117.1(4) . .
C5 O3 C8 119.9(5) . .
C12 O4 Zn1 109.3(3) . .
C76 O7 Zn2 115.0(4) . .
C69 O8 Zn2 117.1(4) . .
C39 O10 C42 119.7(5) . .
C46 O11 Zn1 117.5(4) . 1_556
C80 O13 C73 118.2(4) . 2_875
C35 O14 Zn3 98.5(4) . .
C35 O15 Zn3 82.8(4) . .
Zn3 O1W H1WA 80.1 . .
Zn3 O1W H1WB 121.3 . .
H1WA O1W H1WB 109.0 . .
Zn2 O2W H2WA 91.3 . .
Zn2 O2W H2WB 138.8 . .
H2WA O2W H2WB 92.2 . .
H3WA O3W H3WB 108.5 . .
H4WA O4W H4WB 109.1 . .
H5WA O5W H5WB 108.5 . .
H6WA O6W H6WB 108.0 . .
H8WA O8W H8WB 111.4 . .
H9WA O9W H9WB 108.7 . .

loop_
_geom_bond_atom_site_label_1
_geom_bond_atom_site_label_2
_geom_bond_distance
_geom_bond_site_symmetry_2
Zn1 O11 1.956(4) 1_554
Zn1 O4 1.983(4) .
Zn1 N8 2.007(4) 3_455
Zn1 N1 2.012(4) .
Zn2 O7 1.930(4) .
Zn2 O8 1.936(5) .
Zn2 O2W 1.953(5) .
Zn2 N16 2.037(5) .
Zn3 O2 1.937(4) .
Zn3 O14 2.010(5) .
Zn3 O1W 2.010(5) .
Zn3 N9 2.041(5) .
Zn3 O15 2.352(5) .
Zn3 C35 2.506(7) .
Zn3 H1WA 2.0430 .
C1 O1 1.224(8) .
C1 O2 1.287(8) .
C1 C2 1.470(8) .
C2 C7 1.373(8) .
C2 C3 1.396(9) .
C3 C4 1.377(9) .
C3 H3 0.9300 .
C4 C5 1.381(8) .
C4 H4 0.9300 .
C5 C6 1.372(8) .
C5 O3 1.387(7) .
C6 C7 1.372(9) .
C6 H6 0.9300 .
C7 H7 0.9300 .
C8 C14 1.381(9) .
C8 C9 1.383(9) .
C8 O3 1.392(7) .
C9 C10 1.354(9) .
C9 H9 0.9300 .
C10 C11 1.431(8) .
C10 H10 0.9300 .
C11 C13 1.385(8) .
C11 C12 1.483(8) .
C12 O5 1.230(7) .
C12 O4 1.279(7) .
C13 C14 1.366(9) .
C13 H13 0.9300 .
C14 H14 0.9300 .
C15 C16 1.354(8) .
C15 N1 1.381(7) .
C15 H15 0.9300 .
C16 N2 1.371(7) .
C16 H16 0.9300 .
C17 N1 1.321(7) .
C17 N2 1.334(7) .
C17 H17 0.9300 .
C18 C19 1.358(8) .
C18 C23 1.363(8) .
C18 N2 1.444(7) .
C19 C20 1.355(8) .
C19 H19 0.9300 .
C20 C21 1.376(8) .
C20 H20 0.9300 .
C21 C22 1.395(8) .
C21 C24 1.467(8) .
C22 C23 1.380(9) .
C22 H22 0.9300 .
C23 H23 0.9300 .
C24 N3 1.312(8) .
C24 N5 1.374(8) .
C25 N4 1.300(8) .
C25 N5 1.384(7) .
C25 C26 1.478(8) .
C26 C27 1.361(8) .
C26 C31 1.384(9) .
C27 C28 1.374(8) .
C27 H27 0.9300 .
C28 C29 1.367(8) .
C28 H28 0.9300 .
C29 C30 1.371(8) .
C29 N7 1.432(7) .
C30 C31 1.386(9) .
C30 H30 0.9300 .
C31 H31 0.9300 .
C32 N7 1.332(8) .
C32 C33 1.351(9) .
C32 H32 0.9300 .
C33 N8 1.373(7) .
C33 H33 0.9300 .
C34 N8 1.310(7) .
C34 N7 1.346(7) .
C34 H34 0.9300 .
C35 O15 1.209(8) .
C35 O14 1.229(8) .
C35 C36 1.505(9) .
C36 C37 1.388(8) .
C36 C41 1.389(8) .
C37 C38 1.356(8) .
C37 H37 0.9300 .
C38 C39 1.383(8) .
C38 H38 0.9300 .
C39 C40 1.374(9) .
C39 O10 1.385(7) .
C40 C41 1.384(9) .
C40 H40 0.9300 .
C41 H41 0.9300 .
C42 C48 1.365(9) .
C42 C43 1.370(10) .
C42 O10 1.395(7) .
C43 C44 1.377(9) .
C43 H43 0.9300 .
C44 C45 1.381(9) .
C44 H44 0.9300 .
C45 C47 1.375(9) .
C45 C46 1.498(8) .
C46 O12 1.251(7) .
C46 O11 1.262(7) .
C47 C48 1.394(9) .
C47 H47 0.9300 .
C48 H48 0.9300 .
C49 N9 1.311(8) .
C49 N10 1.326(8) .
C49 H49 0.9300 .
C50 C51 1.294(9) .
C50 N9 1.363(9) .
C50 H50 0.9300 .
C51 N10 1.396(8) .
C51 H51 0.9300 .
C52 C53 1.374(9) .
C52 C57 1.387(9) .
C52 H52 0.9300 .
C53 C54 1.392(9) .
C53 N10 1.420(7) .
C54 C55 1.390(9) .
C54 H54 0.9300 .
C55 C56 1.397(9) .
C55 H55 0.9300 .
C56 C57 1.380(9) .
C56 C58 1.469(8) .
C57 H57 0.9300 .
C58 N11 1.278(8) .
C58 N13 1.384(8) .
C59 N12 1.300(8) .
C59 N13 1.358(8) .
C59 C60 1.482(8) .
C60 C65 1.361(9) .
C60 C61 1.375(8) .
C61 C62 1.412(9) .
C61 H61 0.9300 .
C62 C63 1.335(8) .
C62 H62 0.9300 .
C63 C64 1.392(8) .
C63 N15 1.432(7) .
C64 C65 1.384(9) .
C64 H64 0.9300 .
C65 H65 0.9300 .
C66 N16 1.307(7) .
C66 N15 1.352(7) .
C66 H66 0.9300 .
C67 C68 1.348(9) .
C67 N15 1.386(8) .
C67 H67 0.9300 .
C68 N16 1.381(8) .
C68 H68 0.9300 .
C69 O9 1.247(7) .
C69 O8 1.254(8) .
C69 C70 1.444(9) .
C70 C71 1.372(8) .
C70 C75 1.395(8) .
C71 C72 1.381(8) .
C71 H71 0.9300 .
C72 C73 1.351(8) .
C72 H72 0.9300 .
C73 O13 1.385(7) 2_874
C73 C74 1.389(8) .
C74 C75 1.386(8) .
C74 H74 0.9300 .
C75 H75 0.9300 .
C76 O6 1.230(7) .
C76 O7 1.262(8) .
C76 C77 1.485(9) .
C77 C82 1.379(8) .
C77 C78 1.392(8) .
C78 C79 1.361(8) .
C78 H78 0.9300 .
C79 C80 1.370(8) .
C79 H79 0.9300 .
C80 O13 1.383(7) .
C80 C81 1.396(9) .
C81 C82 1.379(9) .
C81 H81 0.9300 .
C82 H82 0.9300 .
N3 N4 1.382(7) .
N5 N6 1.387(7) .
N6 H6A 0.9000 .
N6 H6B 0.9000 .
N8 Zn1 2.007(4) 3_444
N11 N12 1.370(7) .
N13 N14 1.382(7) .
N14 H14A 0.8999 .
N14 H14B 0.8999 .
O11 Zn1 1.956(4) 1_556
O13 C73 1.385(7) 2_875
O1W H1WA 0.8499 .
O1W H1WB 0.8499 .
O2W H2WA 0.8999 .
O2W H2WB 0.8499 .
O3W H3WA 0.8499 .
O3W H3WB 0.8501 .
O4W H4WA 0.8498 .
O4W H4WB 0.8501 .
O5W H5WA 0.8500 .
O5W H5WB 0.8500 .
O6W H6WA 0.8499 .
O6W H6WB 0.8501 .
O7W H7WA 0.8501 .
O8W H8WA 0.9600 .
O8W H8WB 0.8498 .
O9W H9WA 0.8499 .
O9W H9WB 0.8496 .
